data_2313069
loop_
_publ_author_name
'Sridharan, Makuteswaran'
'Thiruvalluvar, Aravazhi Amalan'

_publ_section_title
;
 Synthesis and structure of
 (<i>Z</i>)-2-(eth-oxy-methyl-idene)-8-methyl-2,3,4,9-tetra-hydro-1<i>H</i>-carbazol-1-one.
;
_journal_coeditor_code HB8217
_journal_issue 'Pt 6'
_journal_name_full 'Acta crystallographica. Section E, Crystallographic communications'
_journal_page_first 670
_journal_page_last 673
_journal_paper_doi 10.1107/S2056989026005049
_journal_volume 82
_journal_year 2026
_chemical_formula_iupac 'C16 H17 N O2'
_chemical_formula_moiety 'C16 H17 N O2'
_chemical_formula_sum 'C16 H17 N O2'
_chemical_formula_weight 255.30
_chemical_name_common carbazol-1-one
_chemical_name_systematic (<i>Z</i>)-2-(Ethoxymethylidene)-8-methyl-2,3,4,9-tetrahydro-1<i>H</i>-carbazol-1-one
_space_group_crystal_system orthorhombic
_space_group_IT_number 61
_space_group_name_Hall '-P 2ac 2ab'
_space_group_name_H-M_alt 'P b c a'
_atom_sites_solution_hydrogens mixed
_atom_sites_solution_primary direct
_atom_sites_solution_secondary difmap
_audit_creation_method SHELXL-2025/1
_cell_angle_alpha 90
_cell_angle_beta 90
_cell_angle_gamma 90
_cell_formula_units_Z 8
_cell_length_a 6.9872(5)
_cell_length_b 18.3913(13)
_cell_length_c 20.3450(15)
_cell_measurement_reflns_used 6074
_cell_measurement_temperature 100(2)
_cell_measurement_theta_max 30.44
_cell_measurement_theta_min 2.43
_cell_volume 2614.4(3)
_computing_cell_refinement
;
SAINT-Plus (Bruker, 2003)
;
_computing_data_collection
;
SMART (Bruker, 2002)
;
_computing_data_reduction
;
SAINT-Plus (Bruker, 2003)
;
_computing_molecular_graphics
;
PLATON (Spek, 2020)
;
_computing_publication_material
;
<i>SHELXL2025/1</i> (Sheldrick, 2015), ORTEP-3 for Windows (Farrugia,
2012),
PLATON (Spek, 2020) and publCIF (Westrip, 2010)
;
_computing_structure_refinement
;
<i>SHELXL2025/1</i> (Sheldrick, 2015)
;
_computing_structure_solution
;
SHELXS (Sheldrick, 2008)
;
_diffrn_ambient_temperature 100(2)
_diffrn_measured_fraction_theta_full 0.998
_diffrn_measured_fraction_theta_max 0.999
_diffrn_measurement_device_type 'Bruker AXS SMART APEX CCD'
_diffrn_measurement_method '\w scans'
_diffrn_radiation_monochromator graphite
_diffrn_radiation_type MoK\a
_diffrn_radiation_wavelength 0.71073
_diffrn_reflns_av_R_equivalents 0.0286
_diffrn_reflns_av_unetI/netI 0.0196
_diffrn_reflns_limit_h_max 9
_diffrn_reflns_limit_h_min -9
_diffrn_reflns_limit_k_max 24
_diffrn_reflns_limit_k_min -23
_diffrn_reflns_limit_l_max 27
_diffrn_reflns_limit_l_min -23
_diffrn_reflns_number 18986
_diffrn_reflns_theta_full 25.242
_diffrn_reflns_theta_max 28.282
_diffrn_reflns_theta_min 2.215
_diffrn_source 'fine-focus sealed tube'
_exptl_absorpt_coefficient_mu 0.085
_exptl_absorpt_correction_T_max 0.964
_exptl_absorpt_correction_T_min 0.885
_exptl_absorpt_correction_type multi-scan
_exptl_absorpt_process_details
;
(<i>SADABS2004</i>; Krause <i>et al.</i>,  2015)
;
_exptl_crystal_colour yellow
_exptl_crystal_density_diffrn 1.297
_exptl_crystal_description block
_exptl_crystal_F_000 1088
_exptl_crystal_size_max 0.680
_exptl_crystal_size_mid 0.460
_exptl_crystal_size_min 0.430
_refine_diff_density_max 0.353
_refine_diff_density_min -0.307
_refine_ls_extinction_method none
_refine_ls_goodness_of_fit_ref 1.036
_refine_ls_hydrogen_treatment mixed
_refine_ls_matrix_type full
_refine_ls_number_parameters 177
_refine_ls_number_reflns 3238
_refine_ls_number_restraints 0
_refine_ls_restrained_S_all 1.036
_refine_ls_R_factor_all 0.0519
_refine_ls_R_factor_gt 0.0462
_refine_ls_shift/su_max 0.000
_refine_ls_shift/su_mean 0.000
_refine_ls_structure_factor_coef Fsqd
_refine_ls_weighting_details 'w=1/[\s^2^(Fo^2^)+(0.0659P)^2^+1.1726P] where P=(Fo^2^+2Fc^2^)/3'
_refine_ls_weighting_scheme calc
_refine_ls_wR_factor_gt 0.1185
_refine_ls_wR_factor_ref 0.1236
_reflns_number_gt 2854
_reflns_number_total 3238
_reflns_threshold_expression 'I > 2\s(I)'
_cod_data_source_file hb8217.cif
_cod_data_source_block I
_cod_database_code 2313069
_shelx_space_group_comment
;
The symmetry employed for this shelxl refinement is uniquely defined
by the following loop, which should always be used as a source of
symmetry information in preference to the above space-group names.
They are only intended as comments.
;
_shelx_estimated_absorpt_t_min 0.944
_shelx_estimated_absorpt_t_max 0.964

loop_
_space_group_symop_operation_xyz
'x, y, z'
'-x+1/2, -y, z+1/2'
'-x, y+1/2, -z+1/2'
'x+1/2, -y+1/2, -z'
'-x, -y, -z'
'x-1/2, y, -z-1/2'
'x, -y-1/2, z-1/2'
'-x-1/2, y-1/2, z'

loop_
_atom_site_type_symbol
_atom_site_label
_atom_site_fract_x
_atom_site_fract_y
_atom_site_fract_z
_atom_site_U_iso_or_equiv
_atom_site_adp_type
_atom_site_calc_flag
_atom_site_occupancy
_atom_site_disorder_assembly
_atom_site_disorder_group
C C1 0.98167(17) 0.08476(6) 0.42264(6) 0.0194(2) Uani d 1 . .
C C2 1.14974(18) 0.05163(7) 0.44576(6) 0.0225(3) Uani d 1 . .
C C3 1.20971(19) -0.00928(7) 0.41145(7) 0.0264(3) Uani d 1 . .
H H3 1.321352 -0.034028 0.425941 0.032 Uiso calc 1 . .
C C4 1.11146(19) -0.03616(7) 0.35569(6) 0.0264(3) Uani d 1 . .
H H4 1.159354 -0.077761 0.333422 0.032 Uiso calc 1 . .
C C5 0.94764(18) -0.00293(6) 0.33325(6) 0.0229(3) Uani d 1 . .
H H5 0.882376 -0.020940 0.295664 0.027 Uiso calc 1 . .
C C6 0.87898(17) 0.05835(6) 0.36728(6) 0.0198(2) Uani d 1 . .
C C7 0.71601(17) 0.10427(6) 0.35948(6) 0.0197(2) Uani d 1 . .
C C8 0.55199(18) 0.10052(7) 0.31249(6) 0.0235(3) Uani d 1 . .
H H8A 0.457131 0.064632 0.328424 0.028 Uiso calc 1 . .
H H8B 0.598480 0.084221 0.268949 0.028 Uiso calc 1 . .
C C9 0.45628(18) 0.17532(7) 0.30579(6) 0.0258(3) Uani d 1 . .
H H9A 0.534229 0.205797 0.275922 0.031 Uiso calc 1 . .
H H9B 0.328899 0.168899 0.285286 0.031 Uiso calc 1 . .
C C10 0.43179(17) 0.21508(7) 0.37046(6) 0.0215(3) Uani d 1 . .
C C11 0.57990(17) 0.20979(7) 0.42188(6) 0.0201(2) Uani d 1 . .
C C12 0.72546(16) 0.15533(6) 0.40907(6) 0.0198(2) Uani d 1 . .
C C13 1.2535(2) 0.08035(7) 0.50504(7) 0.0276(3) Uani d 1 . .
H H13A 1.369795 0.051699 0.512380 0.041 Uiso calc 1 . .
H H13B 1.170246 0.076726 0.543665 0.041 Uiso calc 1 . .
H H13C 1.288073 0.131352 0.497714 0.041 Uiso calc 1 . .
C C14 0.28156(17) 0.25820(7) 0.38372(6) 0.0222(3) Uani d 1 . .
H H14 0.273853 0.280696 0.425672 0.027 Uiso calc 1 . .
C C15 -0.01415(17) 0.31500(7) 0.36423(7) 0.0251(3) Uani d 1 . .
H H15A 0.036691 0.360927 0.382643 0.030 Uiso calc 1 . .
H H15B -0.082869 0.288797 0.399579 0.030 Uiso calc 1 . .
C C16 -0.1470(3) 0.33099(11) 0.30927(8) 0.0480(5) Uani d 1 . .
H H16A -0.081211 0.360702 0.276282 0.072 Uiso calc 1 . .
H H16B -0.258376 0.357541 0.326052 0.072 Uiso calc 1 . .
H H16C -0.189264 0.285313 0.289162 0.072 Uiso calc 1 . .
N N1 0.88530(14) 0.14364(6) 0.44784(5) 0.0202(2) Uani d 1 . .
O O1 0.14156(13) 0.27071(5) 0.33973(4) 0.0259(2) Uani d 1 . .
O O2 0.58335(13) 0.24760(5) 0.47242(4) 0.0253(2) Uani d 1 . .
H H1 0.929(2) 0.1750(9) 0.4797(8) 0.030 Uiso d 1 . .

loop_
_atom_site_aniso_label
_atom_site_aniso_U_11
_atom_site_aniso_U_22
_atom_site_aniso_U_33
_atom_site_aniso_U_12
_atom_site_aniso_U_13
_atom_site_aniso_U_23
C1 0.0206(5) 0.0199(5) 0.0178(5) -0.0011(4) 0.0012(4) 0.0003(4)
C2 0.0223(6) 0.0235(6) 0.0216(6) 0.0001(4) -0.0012(5) 0.0012(5)
C3 0.0254(6) 0.0258(6) 0.0278(6) 0.0049(5) -0.0019(5) -0.0001(5)
C4 0.0314(7) 0.0223(6) 0.0254(6) 0.0038(5) 0.0011(5) -0.0024(5)
C5 0.0289(6) 0.0201(6) 0.0196(6) -0.0011(5) -0.0001(5) -0.0008(4)
C6 0.0207(5) 0.0204(5) 0.0181(5) -0.0021(4) 0.0004(4) 0.0017(4)
C7 0.0200(5) 0.0214(5) 0.0178(5) -0.0016(4) 0.0004(4) 0.0004(4)
C8 0.0221(6) 0.0281(6) 0.0202(6) 0.0002(5) -0.0034(5) -0.0041(5)
C9 0.0241(6) 0.0340(7) 0.0192(6) 0.0062(5) -0.0035(5) -0.0039(5)
C10 0.0194(5) 0.0267(6) 0.0184(5) -0.0006(4) -0.0009(4) -0.0007(4)
C11 0.0179(5) 0.0231(6) 0.0192(5) -0.0020(4) 0.0013(4) -0.0006(4)
C12 0.0182(5) 0.0229(6) 0.0184(5) -0.0014(4) -0.0012(4) 0.0003(4)
C13 0.0254(6) 0.0305(6) 0.0269(6) 0.0028(5) -0.0066(5) -0.0022(5)
C14 0.0201(6) 0.0280(6) 0.0185(5) -0.0006(5) -0.0004(4) -0.0006(4)
C15 0.0196(6) 0.0263(6) 0.0293(7) 0.0030(5) 0.0029(5) -0.0009(5)
C16 0.0433(9) 0.0655(11) 0.0353(8) 0.0311(8) -0.0068(7) -0.0040(8)
N1 0.0193(5) 0.0219(5) 0.0195(5) 0.0009(4) -0.0025(4) -0.0026(4)
O1 0.0207(4) 0.0350(5) 0.0221(4) 0.0076(4) -0.0023(3) -0.0034(4)
O2 0.0229(4) 0.0302(5) 0.0227(4) 0.0031(4) -0.0023(3) -0.0075(4)

loop_
_atom_type_symbol
_atom_type_description
_atom_type_scat_dispersion_real
_atom_type_scat_dispersion_imag
_atom_type_scat_source
C C 0.0033 0.0016 'International Tables Vol C Tables 4.2.6.8 and 6.1.1.4'
H H 0.0000 0.0000 'International Tables Vol C Tables 4.2.6.8 and 6.1.1.4'
N N 0.0061 0.0033 'International Tables Vol C Tables 4.2.6.8 and 6.1.1.4'
O O 0.0106 0.0060 'International Tables Vol C Tables 4.2.6.8 and 6.1.1.4'

loop_
_geom_angle_atom_site_label_1
_geom_angle_atom_site_label_2
_geom_angle_atom_site_label_3
_geom_angle_site_symmetry_1
_geom_angle_site_symmetry_3
_geom_angle
_geom_angle_publ_flag
N1 C1 C2 . . 128.81(11) ?
N1 C1 C6 . . 108.52(10) ?
C2 C1 C6 . . 122.65(11) ?
C3 C2 C1 . . 115.81(11) ?
C3 C2 C13 . . 122.87(11) ?
C1 C2 C13 . . 121.31(11) ?
C2 C3 C4 . . 122.67(12) ?
C2 C3 H3 . . 118.7 ?
C4 C3 H3 . . 118.7 ?
C5 C4 C3 . . 120.96(12) ?
C5 C4 H4 . . 119.5 ?
C3 C4 H4 . . 119.5 ?
C4 C5 C6 . . 118.45(12) ?
C4 C5 H5 . . 120.8 ?
C6 C5 H5 . . 120.8 ?
C5 C6 C1 . . 119.45(11) ?
C5 C6 C7 . . 133.76(11) ?
C1 C6 C7 . . 106.79(10) ?
C12 C7 C6 . . 106.46(10) ?
C12 C7 C8 . . 122.41(11) ?
C6 C7 C8 . . 131.01(11) ?
C7 C8 C9 . . 110.46(10) ?
C7 C8 H8A . . 109.6 ?
C9 C8 H8A . . 109.6 ?
C7 C8 H8B . . 109.6 ?
C9 C8 H8B . . 109.6 ?
H8A C8 H8B . . 108.1 ?
C10 C9 C8 . . 113.86(10) ?
C10 C9 H9A . . 108.8 ?
C8 C9 H9A . . 108.8 ?
C10 C9 H9B . . 108.8 ?
C8 C9 H9B . . 108.8 ?
H9A C9 H9B . . 107.7 ?
C14 C10 C11 . . 116.42(11) ?
C14 C10 C9 . . 123.21(11) ?
C11 C10 C9 . . 120.33(11) ?
O2 C11 C12 . . 121.45(11) ?
O2 C11 C10 . . 124.35(11) ?
C12 C11 C10 . . 114.20(10) ?
C7 C12 N1 . . 110.46(10) ?
C7 C12 C11 . . 124.58(11) ?
N1 C12 C11 . . 124.78(11) ?
C2 C13 H13A . . 109.5 ?
C2 C13 H13B . . 109.5 ?
H13A C13 H13B . . 109.5 ?
C2 C13 H13C . . 109.5 ?
H13A C13 H13C . . 109.5 ?
H13B C13 H13C . . 109.5 ?
C10 C14 O1 . . 122.38(11) ?
C10 C14 H14 . . 118.8 ?
O1 C14 H14 . . 118.8 ?
O1 C15 C16 . . 108.82(11) ?
O1 C15 H15A . . 109.9 ?
C16 C15 H15A . . 109.9 ?
O1 C15 H15B . . 109.9 ?
C16 C15 H15B . . 109.9 ?
H15A C15 H15B . . 108.3 ?
C15 C16 H16A . . 109.5 ?
C15 C16 H16B . . 109.5 ?
H16A C16 H16B . . 109.5 ?
C15 C16 H16C . . 109.5 ?
H16A C16 H16C . . 109.5 ?
H16B C16 H16C . . 109.5 ?
C1 N1 C12 . . 107.77(10) ?
C1 N1 H1 . . 126.4(10) ?
C12 N1 H1 . . 124.9(10) ?
C14 O1 C15 . . 114.43(10) ?

loop_
_geom_bond_atom_site_label_1
_geom_bond_atom_site_label_2
_geom_bond_site_symmetry_2
_geom_bond_distance
_geom_bond_publ_flag
C1 N1 . 1.3744(15) ?
C1 C2 . 1.4041(17) ?
C1 C6 . 1.4211(16) ?
C2 C3 . 1.3848(18) ?
C2 C13 . 1.5030(17) ?
C3 C4 . 1.4152(18) ?
C3 H3 . 0.9500 ?
C4 C5 . 1.3755(18) ?
C4 H4 . 0.9500 ?
C5 C6 . 1.4069(17) ?
C5 H5 . 0.9500 ?
C6 C7 . 1.4266(16) ?
C7 C12 . 1.3799(16) ?
C7 C8 . 1.4940(16) ?
C8 C9 . 1.5356(18) ?
C8 H8A . 0.9900 ?
C8 H8B . 0.9900 ?
C9 C10 . 1.5150(17) ?
C9 H9A . 0.9900 ?
C9 H9B . 0.9900 ?
C10 C14 . 1.3430(17) ?
C10 C11 . 1.4747(17) ?
C11 O2 . 1.2416(15) ?
C11 C12 . 1.4510(16) ?
C12 N1 . 1.3841(15) ?
C13 H13A . 0.9800 ?
C13 H13B . 0.9800 ?
C13 H13C . 0.9800 ?
C14 O1 . 1.3457(15) ?
C14 H14 . 0.9500 ?
C15 O1 . 1.4476(15) ?
C15 C16 . 1.483(2) ?
C15 H15A . 0.9900 ?
C15 H15B . 0.9900 ?
C16 H16A . 0.9800 ?
C16 H16B . 0.9800 ?
C16 H16C . 0.9800 ?
N1 H1 . 0.919(17) ?

loop_
_geom_hbond_atom_site_label_D
_geom_hbond_atom_site_label_H
_geom_hbond_atom_site_label_A
_geom_hbond_site_symmetry_A
_geom_hbond_distance_DH
_geom_hbond_distance_HA
_geom_hbond_distance_DA
_geom_hbond_angle_DHA
_geom_hbond_publ_flag
N1 H1 O2 4_556 0.919(17) 2.034(17) 2.9235(14) 162.2(15) yes
C14 H14 O2 4_456 0.95 2.52 3.2396(15) 133 yes
C13 H13B Cg2 5_756 0.98 2.76 3.5669(15) 140 yes

loop_
_geom_torsion_atom_site_label_1
_geom_torsion_atom_site_label_2
_geom_torsion_atom_site_label_3
_geom_torsion_atom_site_label_4
_geom_torsion_site_symmetry_1
_geom_torsion_site_symmetry_2
_geom_torsion_site_symmetry_3
_geom_torsion_site_symmetry_4
_geom_torsion
_geom_torsion_publ_flag
N1 C1 C2 C3 . . . . 177.44(12) ?
C6 C1 C2 C3 . . . . -0.47(18) ?
N1 C1 C2 C13 . . . . -1.2(2) ?
C6 C1 C2 C13 . . . . -179.16(11) ?
C1 C2 C3 C4 . . . . 1.28(19) ?
C13 C2 C3 C4 . . . . 179.95(13) ?
C2 C3 C4 C5 . . . . -0.9(2) ?
C3 C4 C5 C6 . . . . -0.35(19) ?
C4 C5 C6 C1 . . . . 1.11(17) ?
C4 C5 C6 C7 . . . . -178.20(13) ?
N1 C1 C6 C5 . . . . -179.00(10) ?
C2 C1 C6 C5 . . . . -0.72(18) ?
N1 C1 C6 C7 . . . . 0.48(13) ?
C2 C1 C6 C7 . . . . 178.76(11) ?
C5 C6 C7 C12 . . . . 179.28(13) ?
C1 C6 C7 C12 . . . . -0.09(13) ?
C5 C6 C7 C8 . . . . 3.3(2) ?
C1 C6 C7 C8 . . . . -176.04(12) ?
C12 C7 C8 C9 . . . . 25.96(16) ?
C6 C7 C8 C9 . . . . -158.65(12) ?
C7 C8 C9 C10 . . . . -42.40(15) ?
C8 C9 C10 C14 . . . . -145.43(12) ?
C8 C9 C10 C11 . . . . 36.83(16) ?
C14 C10 C11 O2 . . . . -7.56(19) ?
C9 C10 C11 O2 . . . . 170.33(12) ?
C14 C10 C11 C12 . . . . 172.13(11) ?
C9 C10 C11 C12 . . . . -9.99(16) ?
C6 C7 C12 N1 . . . . -0.32(13) ?
C8 C7 C12 N1 . . . . 176.05(11) ?
C6 C7 C12 C11 . . . . -175.65(11) ?
C8 C7 C12 C11 . . . . 0.72(19) ?
O2 C11 C12 C7 . . . . 169.91(12) ?
C10 C11 C12 C7 . . . . -9.78(17) ?
O2 C11 C12 N1 . . . . -4.76(19) ?
C10 C11 C12 N1 . . . . 175.55(11) ?
C11 C10 C14 O1 . . . . 176.51(11) ?
C9 C10 C14 O1 . . . . -1.3(2) ?
C2 C1 N1 C12 . . . . -178.82(12) ?
C6 C1 N1 C12 . . . . -0.68(13) ?
C7 C12 N1 C1 . . . . 0.63(13) ?
C11 C12 N1 C1 . . . . 175.94(11) ?
C10 C14 O1 C15 . . . . 176.41(11) ?
C16 C15 O1 C14 . . . . 174.05(13) ?
